data_7008936
loop_
_publ_author_name
'Drew, Michael G. B.'
'Iveson, Peter B.'
'Hudson, Michael J.'
'Liljenzin, Jan Olov'
'Spjuth, Lena'
'Cordier, Pierre-Yves'
'Enarsson, \%Asa'
'Hill, Cl\'ement'
'Madic, Charles'

_publ_section_title
;
 Separation of americium(III) from europium(III) with tridentate
 heterocyclic nitrogen ligands and crystallographic studies of
 complexes formed by 2,2'&#x2236;6',2&#x2033;-terpyridine with the
 lanthanides
;
_journal_issue 5
_journal_name_full 'Journal of the Chemical Society, Dalton Transactions'
_journal_page_first 821
_journal_paper_doi 10.1039/a907077j
_journal_year 2000
_chemical_formula_sum 'C45 H33 Dy2 N15 O18'
_chemical_formula_weight 1396.86
_chemical_name_systematic
; 
 ? 
;
_space_group_IT_number 2
_symmetry_cell_setting triclinic
_symmetry_space_group_name_Hall '-P 1'
_symmetry_space_group_name_H-M 'P -1'
_atom_sites_solution_hydrogens geom
_atom_sites_solution_primary direct
_atom_sites_solution_secondary difmap
_audit_creation_method SHELXL-97
_cell_angle_alpha 101.062(10)
_cell_angle_beta 106.144(10)
_cell_angle_gamma 95.838(10)
_cell_formula_units_Z 2
_cell_length_a 10.452(13)
_cell_length_b 15.531(17)
_cell_length_c 16.107(19)
_cell_measurement_reflns_used all
_cell_measurement_temperature 298(2)
_cell_volume 2431(5)
_computing_cell_refinement XDS
_computing_data_collection 'XDS (Kabsch, 1991)'
_computing_data_reduction XDS
_computing_molecular_graphics PLATON(Spek,1994)
_computing_structure_refinement 'SHELXL-93 (Sheldrick, 1993)'
_computing_structure_solution 'SHELXS-86 (Sheldrick, 1990)'
_diffrn_ambient_temperature 298(2)
_diffrn_measurement_device 'Marresearch Image Plate'
_diffrn_measurement_method '95 frames at 2^o intervals, counting time 2 min.'
_diffrn_radiation_monochromator graphite
_diffrn_radiation_source 'fine-focus sealed tube'
_diffrn_radiation_type MoK\a
_diffrn_radiation_wavelength 0.71073
_diffrn_reflns_av_R_equivalents 0.0000
_diffrn_reflns_av_sigmaI/netI 0.0584
_diffrn_reflns_limit_h_max 12
_diffrn_reflns_limit_h_min 0
_diffrn_reflns_limit_k_max 18
_diffrn_reflns_limit_k_min -19
_diffrn_reflns_limit_l_max 18
_diffrn_reflns_limit_l_min -19
_diffrn_reflns_number 8252
_diffrn_reflns_theta_max 25.91
_diffrn_reflns_theta_min 2.12
_diffrn_standards_number n/a
_exptl_absorpt_coefficient_mu 3.144
_exptl_absorpt_correction_T_max 1.00
_exptl_absorpt_correction_T_min 0.45
_exptl_absorpt_correction_type 'DIFABS(Walker and Stuart, 1983) '
_exptl_crystal_density_diffrn 1.908
_exptl_crystal_density_method 'not measured'
_exptl_crystal_F_000 1368
_exptl_crystal_size_max 0.35
_exptl_crystal_size_mid 0.30
_exptl_crystal_size_min 0.30
_refine_diff_density_max 2.767
_refine_diff_density_min -1.650
_refine_diff_density_rms 0.190
_refine_ls_extinction_coef 0.0000(4)
_refine_ls_extinction_expression Fc^*^=kFc[1+0.001xFc^2^\l^3^/sin(2\q)]^-1/4^
_refine_ls_extinction_method SHELXL
_refine_ls_goodness_of_fit_ref 1.008
_refine_ls_hydrogen_treatment mixed
_refine_ls_matrix_type full
_refine_ls_number_parameters 722
_refine_ls_number_reflns 8252
_refine_ls_number_restraints 0
_refine_ls_restrained_S_all 1.008
_refine_ls_R_factor_all 0.1214
_refine_ls_R_factor_gt 0.0700
_refine_ls_shift/su_max 0.342
_refine_ls_shift/su_mean 0.006
_refine_ls_structure_factor_coef Fsqd
_refine_ls_weighting_details 'w=1/[\s^2^(Fo^2^)+(0.1683P)^2^+0.0000P] where P=(Fo^2^+2Fc^2^)/3'
_refine_ls_weighting_scheme calc
_refine_ls_wR_factor_gt 0.2000
_refine_ls_wR_factor_ref 0.2306
_reflns_number_gt 5291
_reflns_number_total 8252
_reflns_threshold_expression >2sigma(I)
_cod_data_source_file a907077j.txt
_cod_data_source_block 2-Dy
_cod_depositor_comments
;
The following automatic conversions were performed:

'_refine_ls_weighting_scheme' value 'calc
w=1/[\s^2^(Fo^2^)+(0.1683P)^2^+0.0000P] where P=(Fo^2^+2Fc^2^)/3' was
changed to 'calc'. New tag '_refine_ls_weighting_details' was
created. The value of the new tag was set to
'w=1/[\s^2^(Fo^2^)+(0.1683P)^2^+0.0000P] where P=(Fo^2^+2Fc^2^)/3'.

Automatic conversion script
Id: cif_fix_values 3143 2015-03-26 13:38:13Z robertas 
;
_cod_original_sg_symbol_H-M P-1
_cod_original_formula_sum 'C45 H33 Dy2 N15 O18      '
_cod_database_code 7008936

loop_
_symmetry_equiv_pos_as_xyz
'x, y, z'
'-x, -y, -z'

loop_
_atom_site_label
_atom_site_type_symbol
_atom_site_fract_x
_atom_site_fract_y
_atom_site_fract_z
_atom_site_U_iso_or_equiv
_atom_site_adp_type
_atom_site_occupancy
_atom_site_calc_flag
_atom_site_refinement_flags
_atom_site_disorder_assembly
_atom_site_disorder_group
Dy1 Dy 0.30268(6) 0.01143(4) 0.20652(4) 0.0413(2) Uani 1 d . . .
N11 N 0.2417(11) -0.1599(6) 0.1543(7) 0.049(3) Uani 1 d . . .
C12 C 0.2168(16) -0.2094(9) 0.2095(10) 0.060(4) Uani 1 d . . .
H12 H 0.2322 -0.1818 0.2688 0.072 Uiso 1 calc R . .
C13 C 0.1693(18) -0.2992(13) 0.1818(13) 0.082(5) Uani 1 d . . .
H13 H 0.1515 -0.3317 0.2213 0.098 Uiso 1 calc R . .
C14 C 0.1482(19) -0.3407(11) 0.0928(12) 0.077(5) Uani 1 d . . .
H14 H 0.1184 -0.4016 0.0721 0.092 Uiso 1 calc R . .
C15 C 0.1724(15) -0.2900(9) 0.0378(11) 0.061(4) Uani 1 d . . .
H15 H 0.1572 -0.3163 -0.0218 0.074 Uiso 1 calc R . .
C16 C 0.2198(12) -0.1987(8) 0.0688(8) 0.045(3) Uani 1 d . . .
N21 N 0.2958(10) -0.0555(7) 0.0491(6) 0.044(2) Uani 1 d . . .
C22 C 0.2405(12) -0.1402(8) 0.0090(9) 0.043(3) Uani 1 d . . .
C23 C 0.2037(14) -0.1694(9) -0.0829(9) 0.055(3) Uani 1 d . . .
H23 H 0.1615 -0.2277 -0.1095 0.066 Uiso 1 calc R . .
C24 C 0.2282(15) -0.1143(10) -0.1336(9) 0.058(4) Uani 1 d . . .
H24 H 0.2024 -0.1341 -0.1951 0.070 Uiso 1 calc R . .
C25 C 0.2914(14) -0.0288(9) -0.0939(8) 0.053(3) Uani 1 d . . .
H25 H 0.3103 0.0102 -0.1277 0.064 Uiso 1 calc R . .
C26 C 0.3268(14) -0.0013(9) -0.0018(9) 0.055(3) Uani 1 d . . .
N31 N 0.4115(11) 0.1150(6) 0.1320(6) 0.043(2) Uani 1 d . . .
C32 C 0.3950(13) 0.0893(9) 0.0418(8) 0.052(3) Uani 1 d . . .
C33 C 0.4447(14) 0.1482(9) -0.0017(9) 0.052(3) Uani 1 d . . .
H33 H 0.4388 0.1283 -0.0611 0.063 Uiso 1 calc R . .
C34 C 0.5013(15) 0.2338(10) 0.0402(9) 0.058(4) Uani 1 d . . .
H34 H 0.5308 0.2728 0.0097 0.070 Uiso 1 calc R . .
C35 C 0.5143(14) 0.2622(10) 0.1317(9) 0.055(3) Uani 1 d . . .
H35 H 0.5522 0.3202 0.1629 0.066 Uiso 1 calc R . .
C36 C 0.4678(14) 0.1993(9) 0.1734(9) 0.054(3) Uani 1 d . . .
H36 H 0.4768 0.2173 0.2335 0.064 Uiso 1 calc R . .
N41 N 0.0548(10) -0.0472(7) 0.1790(7) 0.044(2) Uani 1 d . . .
C42 C -0.0158(12) -0.0992(8) 0.1005(8) 0.046(3) Uani 1 d . . .
H42 H 0.0105 -0.0914 0.0514 0.055 Uiso 1 calc R . .
C43 C -0.1264(15) -0.1645(9) 0.0863(10) 0.061(4) Uani 1 d . . .
H43 H -0.1732 -0.1995 0.0301 0.073 Uiso 1 calc R . .
C44 C -0.1617(15) -0.1741(11) 0.1593(10) 0.067(4) Uani 1 d . . .
H44 H -0.2313 -0.2192 0.1537 0.081 Uiso 1 calc R . .
C45 C -0.0987(14) -0.1200(10) 0.2398(10) 0.060(4) Uani 1 d . . .
H45 H -0.1270 -0.1255 0.2887 0.072 Uiso 1 calc R . .
C46 C 0.0080(13) -0.0567(8) 0.2479(8) 0.049(3) Uani 1 d . . .
N51 N 0.2176(10) 0.0328(7) 0.3424(6) 0.046(3) Uani 1 d . . .
C53 C 0.023(2) 0.0358(12) 0.3974(12) 0.083(5) Uani 1 d . . .
H53 H -0.0688 0.0170 0.3877 0.099 Uiso 1 calc R . .
C52 C 0.0910(15) 0.0047(8) 0.3341(9) 0.049(3) Uani 1 d . . .
C54 C 0.104(2) 0.0967(11) 0.4747(11) 0.081(5) Uani 1 d . . .
H54 H 0.0676 0.1171 0.5199 0.097 Uiso 1 calc R . .
C55 C 0.2389(19) 0.1269(11) 0.4847(10) 0.077(5) Uani 1 d . . .
H55 H 0.2916 0.1694 0.5348 0.092 Uiso 1 calc R . .
C56 C 0.2933(16) 0.0922(9) 0.4179(8) 0.056(3) Uani 1 d . . .
N61 N 0.4722(11) 0.1135(7) 0.3518(7) 0.052(3) Uani 1 d . . .
C62 C 0.4339(15) 0.1184(9) 0.4268(9) 0.055(3) Uani 1 d . . .
C63 C 0.5276(19) 0.1554(13) 0.5086(11) 0.085(5) Uani 1 d . . .
H63 H 0.4995 0.1685 0.5589 0.102 Uiso 1 calc R . .
C66 C 0.6656(18) 0.1735(13) 0.5160(11) 0.084(6) Uani 1 d . . .
H66 H 0.7307 0.1891 0.5714 0.101 Uiso 1 calc R . .
C64 C 0.7018(18) 0.1677(11) 0.4413(12) 0.080(5) Uani 1 d . . .
H64 H 0.7914 0.1840 0.4444 0.096 Uiso 1 calc R . .
C65 C 0.6032(14) 0.1371(10) 0.3597(10) 0.060(4) Uani 1 d . . .
H65 H 0.6288 0.1327 0.3084 0.072 Uiso 1 calc R . .
O11 O 0.2161(9) 0.1495(6) 0.2291(6) 0.054(2) Uani 1 d . . .
N13 N 0.1516(12) 0.1509(7) 0.1505(8) 0.051(3) Uani 1 d . . .
O12 O 0.1368(9) 0.0780(6) 0.0931(6) 0.052(2) Uani 1 d . . .
O14 O 0.1029(11) 0.2141(7) 0.1303(8) 0.076(3) Uani 1 d . . .
O21 O 0.4408(10) -0.0687(7) 0.3159(6) 0.059(2) Uani 1 d . . .
N23 N 0.5401(13) -0.0619(7) 0.2834(7) 0.055(3) Uani 1 d . . .
O22 O 0.5226(10) -0.0321(6) 0.2137(6) 0.058(2) Uani 1 d . . .
O24 O 0.6470(13) -0.0846(9) 0.3195(8) 0.091(4) Uani 1 d . . .
Dy2 Dy 0.32380(6) 0.43259(4) 0.70276(4) 0.0423(2) Uani 1 d . . .
N71 N 0.5490(11) 0.5014(6) 0.8169(7) 0.045(2) Uani 1 d . . .
C72 C 0.5590(13) 0.5319(9) 0.9052(9) 0.056(3) Uani 1 d . . .
H72 H 0.4823 0.5220 0.9228 0.067 Uiso 1 calc R . .
C73 C 0.6758(15) 0.5758(10) 0.9678(10) 0.062(4) Uani 1 d . . .
H73 H 0.6791 0.5955 1.0268 0.074 Uiso 1 calc R . .
C74 C 0.7871(15) 0.5899(11) 0.9417(10) 0.072(4) Uani 1 d . . .
H74 H 0.8678 0.6207 0.9829 0.087 Uiso 1 calc R . .
C75 C 0.7815(16) 0.5592(10) 0.8548(12) 0.070(4) Uani 1 d . . .
H75 H 0.8580 0.5687 0.8368 0.085 Uiso 1 calc R . .
C76 C 0.6625(13) 0.5146(8) 0.7953(9) 0.046(3) Uani 1 d . . .
N81 N 0.5260(11) 0.4451(6) 0.6435(7) 0.047(2) Uani 1 d . . .
C82 C 0.6493(12) 0.4718(9) 0.7008(9) 0.050(3) Uani 1 d . . .
C83 C 0.7651(15) 0.4618(10) 0.6715(12) 0.064(4) Uani 1 d . . .
H83 H 0.8518 0.4826 0.7104 0.076 Uiso 1 calc R . .
C84 C 0.7455(18) 0.4221(12) 0.5876(11) 0.075(5) Uani 1 d . . .
H84 H 0.8203 0.4130 0.5685 0.089 Uiso 1 calc R . .
C85 C 0.6211(16) 0.3945(11) 0.5288(10) 0.063(4) Uani 1 d . . .
H85 H 0.6099 0.3676 0.4699 0.075 Uiso 1 calc R . .
C86 C 0.5087(18) 0.4073(10) 0.5587(11) 0.067(4) Uani 1 d . . .
N91 N 0.2712(11) 0.3920(7) 0.5372(7) 0.049(3) Uani 1 d . . .
C92 C 0.3744(17) 0.3791(8) 0.4978(10) 0.059(4) Uani 1 d . . .
C93 C 0.3397(19) 0.3521(11) 0.4073(10) 0.070(4) Uani 1 d . . .
H93 H 0.4082 0.3496 0.3809 0.085 Uiso 1 calc R . .
C94 C 0.208(2) 0.3285(9) 0.3542(10) 0.076(5) Uani 1 d . . .
H94 H 0.1885 0.3027 0.2940 0.092 Uiso 1 calc R . .
C95 C 0.1053(18) 0.3435(10) 0.3909(10) 0.069(4) Uani 1 d . . .
H95 H 0.0157 0.3347 0.3559 0.083 Uiso 1 calc R . .
C96 C 0.1425(14) 0.3718(10) 0.4815(9) 0.059(4) Uani 1 d . . .
H96 H 0.0734 0.3778 0.5072 0.070 Uiso 1 calc R . .
O31 O 0.4623(10) 0.3110(6) 0.7219(7) 0.055(2) Uani 1 d . . .
N33 N 0.4417(11) 0.2993(8) 0.7924(8) 0.054(3) Uani 1 d . . .
O32 O 0.3621(10) 0.3493(6) 0.8180(6) 0.054(2) Uani 1 d . . .
O34 O 0.4904(12) 0.2478(8) 0.8347(8) 0.078(3) Uani 1 d . . .
O41 O 0.1840(11) 0.2747(7) 0.6436(7) 0.071(3) Uani 1 d . . .
N43 N 0.0724(12) 0.2984(10) 0.6491(9) 0.068(3) Uani 1 d . . .
O44 O -0.0282(11) 0.2431(9) 0.6245(9) 0.096(4) Uani 1 d . . .
O42 O 0.0804(10) 0.3796(7) 0.6778(8) 0.078(3) Uani 1 d . . .
O61 O 0.2640(10) 0.5175(8) 0.8189(7) 0.080(4) Uani 1 d . . .
N63 N 0.1589(14) 0.5359(9) 0.8350(8) 0.063(3) Uani 1 d . . .
O62 O 0.0982(16) 0.4997(15) 0.8712(10) 0.165(9) Uani 1 d . . .
O64 O 0.1149(19) 0.6026(10) 0.8151(12) 0.130(6) Uani 1 d . . .
O51 O 0.3747(11) 0.5833(6) 0.6811(7) 0.063(3) Uani 1 d . . .
O52 O 0.1656(12) 0.5338(8) 0.6338(7) 0.076(3) Uani 1 d . . .
O54 O 0.2339(16) 0.6696(8) 0.6372(11) 0.109(5) Uani 1 d . . .
N53 N 0.2613(13) 0.5959(8) 0.6607(14) 0.105(7) Uani 1 d . . .

loop_
_atom_site_aniso_label
_atom_site_aniso_U_11
_atom_site_aniso_U_22
_atom_site_aniso_U_33
_atom_site_aniso_U_23
_atom_site_aniso_U_13
_atom_site_aniso_U_12
Dy1 0.0456(4) 0.0402(4) 0.0374(4) 0.0090(2) 0.0119(3) 0.0061(3)
N11 0.060(7) 0.027(5) 0.055(7) 0.014(4) 0.010(5) 0.007(5)
C12 0.073(10) 0.050(8) 0.053(8) 0.023(6) 0.006(7) 0.013(7)
C13 0.070(11) 0.092(13) 0.086(13) 0.043(10) 0.015(9) 0.006(10)
C14 0.088(12) 0.056(9) 0.079(12) 0.015(8) 0.012(10) 0.013(9)
C15 0.057(9) 0.038(7) 0.082(11) 0.004(7) 0.017(8) 0.009(6)
C16 0.040(7) 0.038(6) 0.045(7) 0.005(5) 0.004(5) -0.005(5)
N21 0.049(6) 0.050(6) 0.029(5) 0.004(4) 0.012(4) 0.000(5)
C22 0.041(7) 0.035(6) 0.056(8) 0.017(5) 0.014(6) 0.007(5)
C23 0.051(8) 0.060(8) 0.042(7) -0.008(6) 0.011(6) 0.002(6)
C24 0.059(9) 0.077(10) 0.045(8) 0.017(7) 0.020(7) 0.026(8)
C25 0.058(8) 0.059(8) 0.035(7) 0.007(6) 0.008(6) -0.003(7)
C26 0.053(8) 0.059(8) 0.046(8) 0.011(6) 0.007(6) -0.001(7)
N31 0.065(7) 0.035(5) 0.028(5) 0.008(4) 0.013(5) 0.010(5)
C32 0.049(7) 0.066(8) 0.030(6) 0.005(6) -0.003(5) 0.019(6)
C33 0.066(9) 0.049(7) 0.057(8) 0.020(6) 0.032(7) 0.025(7)
C34 0.063(9) 0.067(9) 0.053(8) 0.029(7) 0.022(7) 0.008(7)
C35 0.051(8) 0.060(8) 0.050(8) 0.011(6) 0.011(6) 0.010(7)
C36 0.066(9) 0.052(8) 0.051(8) 0.021(6) 0.021(7) 0.013(7)
N41 0.034(5) 0.050(6) 0.046(6) 0.012(5) 0.006(4) 0.007(5)
C42 0.036(6) 0.057(8) 0.038(7) 0.010(5) 0.002(5) 0.008(6)
C43 0.064(9) 0.045(8) 0.059(9) 0.015(6) -0.002(7) -0.005(7)
C44 0.055(9) 0.075(10) 0.057(9) 0.026(8) -0.005(7) -0.011(8)
C45 0.053(8) 0.082(10) 0.055(9) 0.028(7) 0.021(7) 0.012(7)
C46 0.053(8) 0.050(7) 0.046(7) 0.017(6) 0.018(6) 0.003(6)
N51 0.043(6) 0.065(7) 0.020(5) 0.008(4) 0.003(4) -0.009(5)
C53 0.107(14) 0.080(12) 0.081(12) 0.020(9) 0.062(11) 0.015(10)
C52 0.079(10) 0.051(7) 0.050(7) 0.038(6) 0.041(7) 0.041(7)
C54 0.116(15) 0.083(11) 0.055(10) 0.008(8) 0.051(10) 0.018(11)
C55 0.092(13) 0.084(12) 0.041(8) 0.002(7) 0.013(8) -0.005(10)
C56 0.079(10) 0.058(8) 0.037(7) 0.019(6) 0.021(7) 0.020(7)
N61 0.051(7) 0.062(7) 0.037(6) 0.009(5) 0.005(5) 0.005(5)
C62 0.062(9) 0.051(8) 0.045(8) 0.013(6) 0.005(6) 0.004(7)
C63 0.087(13) 0.111(14) 0.041(9) 0.013(9) -0.002(8) 0.008(11)
C66 0.067(11) 0.111(14) 0.049(9) 0.019(9) -0.012(8) -0.024(10)
C64 0.079(11) 0.072(11) 0.078(12) 0.034(9) 0.006(9) -0.022(9)
C65 0.054(9) 0.065(9) 0.050(8) 0.010(7) 0.004(7) -0.001(7)
O11 0.059(6) 0.061(6) 0.044(5) 0.014(4) 0.022(5) 0.005(5)
N13 0.068(8) 0.036(6) 0.052(7) 0.012(5) 0.022(6) 0.007(5)
O12 0.060(6) 0.055(5) 0.042(5) 0.011(4) 0.014(4) 0.012(4)
O14 0.069(7) 0.077(7) 0.078(8) 0.026(6) 0.003(6) 0.035(6)
O21 0.066(6) 0.073(6) 0.044(5) 0.017(5) 0.021(5) 0.018(5)
N23 0.065(8) 0.045(6) 0.038(6) 0.001(5) -0.006(6) 0.003(6)
O22 0.069(6) 0.067(6) 0.041(5) 0.022(4) 0.015(5) 0.016(5)
O24 0.080(8) 0.117(10) 0.065(8) 0.035(7) -0.013(6) 0.037(7)
Dy2 0.0404(4) 0.0423(4) 0.0425(4) 0.0051(2) 0.0131(3) 0.0071(3)
N71 0.047(6) 0.038(5) 0.042(6) 0.005(4) 0.005(5) -0.001(5)
C72 0.039(7) 0.068(9) 0.056(9) 0.022(7) 0.001(6) 0.008(7)
C73 0.053(9) 0.065(9) 0.047(8) 0.008(7) -0.013(7) 0.009(7)
C74 0.051(9) 0.087(11) 0.050(9) 0.001(8) -0.012(7) -0.014(8)
C75 0.060(10) 0.062(9) 0.091(13) 0.019(8) 0.027(9) 0.004(8)
C76 0.042(7) 0.045(7) 0.051(8) 0.019(5) 0.007(6) 0.012(6)
N81 0.045(6) 0.040(5) 0.056(7) 0.017(5) 0.011(5) 0.015(5)
C82 0.037(7) 0.060(8) 0.066(9) 0.034(7) 0.019(6) 0.026(6)
C83 0.055(9) 0.064(9) 0.100(13) 0.046(9) 0.043(9) 0.031(7)
C84 0.071(11) 0.113(14) 0.070(11) 0.047(10) 0.043(9) 0.044(10)
C85 0.064(10) 0.086(11) 0.050(8) 0.025(7) 0.025(8) 0.026(8)
C86 0.090(12) 0.052(8) 0.076(11) 0.015(7) 0.048(10) 0.030(8)
N91 0.060(7) 0.040(6) 0.040(6) -0.004(4) 0.015(5) -0.001(5)
C92 0.088(11) 0.032(7) 0.060(9) 0.011(6) 0.023(8) 0.016(7)
C93 0.095(13) 0.075(10) 0.049(9) 0.007(7) 0.036(9) 0.019(9)
C94 0.131(16) 0.043(8) 0.048(9) -0.002(6) 0.024(10) 0.011(9)
C95 0.082(11) 0.068(10) 0.051(9) 0.008(7) 0.013(8) 0.013(8)
C96 0.045(8) 0.077(10) 0.044(8) 0.007(7) 0.001(6) 0.012(7)
O31 0.059(6) 0.051(5) 0.063(6) 0.023(5) 0.025(5) 0.010(5)
N33 0.037(6) 0.065(8) 0.061(7) 0.028(6) 0.006(5) 0.011(6)
O32 0.063(6) 0.045(5) 0.060(6) 0.014(4) 0.026(5) 0.009(4)
O34 0.077(8) 0.098(8) 0.067(7) 0.039(6) 0.018(6) 0.025(7)
O41 0.062(7) 0.074(7) 0.066(7) 0.000(5) 0.014(5) 0.004(5)
N43 0.040(7) 0.086(10) 0.061(8) 0.016(7) -0.006(6) 0.000(7)
O44 0.052(7) 0.099(9) 0.108(10) 0.020(7) -0.006(6) -0.025(6)
O42 0.047(6) 0.061(7) 0.112(10) -0.010(6) 0.022(6) 0.006(5)
O61 0.046(6) 0.107(9) 0.062(7) -0.028(6) 0.010(5) 0.014(6)
N63 0.076(9) 0.064(8) 0.046(7) 0.002(6) 0.016(6) 0.029(7)
O62 0.100(11) 0.31(3) 0.102(11) 0.127(15) 0.037(9) -0.028(13)
O64 0.171(17) 0.089(10) 0.134(14) 0.016(9) 0.047(12) 0.055(11)
O51 0.079(7) 0.051(5) 0.076(7) 0.019(5) 0.046(6) 0.010(5)
O52 0.068(7) 0.100(9) 0.059(7) 0.015(6) 0.011(6) 0.042(7)
O54 0.146(13) 0.065(7) 0.164(14) 0.059(8) 0.086(11) 0.060(9)
N53 0.035(7) 0.036(7) 0.24(2) -0.003(9) 0.070(10) 0.007(6)

loop_
_atom_type_symbol
_atom_type_description
_atom_type_scat_dispersion_real
_atom_type_scat_dispersion_imag
_atom_type_scat_source
C C 0.0033 0.0016 'International Tables Vol C Tables 4.2.6.8 and 6.1.1.4'
H H 0.0000 0.0000 'International Tables Vol C Tables 4.2.6.8 and 6.1.1.4'
N N 0.0061 0.0033 'International Tables Vol C Tables 4.2.6.8 and 6.1.1.4'
O O 0.0106 0.0060 'International Tables Vol C Tables 4.2.6.8 and 6.1.1.4'
Dy Dy -0.1892 4.4098 'International Tables Vol C Tables 4.2.6.8 and 6.1.1.4'

loop_
_geom_angle_atom_site_label_1
_geom_angle_atom_site_label_2
_geom_angle_atom_site_label_3
_geom_angle
_geom_angle_site_symmetry_1
_geom_angle_site_symmetry_3
_geom_angle_publ_flag
O22 Dy1 O11 136.3(3) . . ?
O22 Dy1 N11 77.9(3) . . ?
O11 Dy1 N11 145.7(3) . . ?
O22 Dy1 N21 73.0(3) . . ?
O11 Dy1 N21 116.1(3) . . ?
N11 Dy1 N21 63.4(3) . . ?
O22 Dy1 O21 52.0(3) . . ?
O11 Dy1 O21 131.7(3) . . ?
N11 Dy1 O21 67.1(3) . . ?
N21 Dy1 O21 111.2(3) . . ?
O22 Dy1 N41 144.1(3) . . ?
O11 Dy1 N41 79.6(3) . . ?
N11 Dy1 N41 66.5(3) . . ?
N21 Dy1 N41 93.5(3) . . ?
O21 Dy1 N41 107.3(3) . . ?
O22 Dy1 O12 132.7(3) . . ?
O11 Dy1 O12 50.4(3) . . ?
N11 Dy1 O12 107.4(3) . . ?
N21 Dy1 O12 68.7(3) . . ?
O21 Dy1 O12 172.9(3) . . ?
N41 Dy1 O12 65.7(3) . . ?
O22 Dy1 N31 74.8(3) . . ?
O11 Dy1 N31 72.5(3) . . ?
N11 Dy1 N31 126.2(3) . . ?
N21 Dy1 N31 64.7(3) . . ?
O21 Dy1 N31 122.4(3) . . ?
N41 Dy1 N31 129.9(3) . . ?
O12 Dy1 N31 64.4(3) . . ?
O22 Dy1 N51 121.3(3) . . ?
O11 Dy1 N51 68.6(3) . . ?
N11 Dy1 N51 98.9(3) . . ?
N21 Dy1 N51 155.9(3) . . ?
O21 Dy1 N51 72.5(3) . . ?
N41 Dy1 N51 63.4(3) . . ?
O12 Dy1 N51 104.6(3) . . ?
N31 Dy1 N51 134.8(3) . . ?
O22 Dy1 N61 74.2(3) . . ?
O11 Dy1 N61 74.0(3) . . ?
N11 Dy1 N61 131.2(4) . . ?
N21 Dy1 N61 138.9(3) . . ?
O21 Dy1 N61 64.1(3) . . ?
N41 Dy1 N61 127.5(3) . . ?
O12 Dy1 N61 121.0(3) . . ?
N31 Dy1 N61 83.3(3) . . ?
N51 Dy1 N61 64.9(3) . . ?
C12 N11 C16 119.4(11) . . ?
C12 N11 Dy1 120.6(9) . . ?
C16 N11 Dy1 119.6(8) . . ?
N11 C12 C13 122.5(14) . . ?
C14 C13 C12 118.6(16) . . ?
C13 C14 C15 118.3(15) . . ?
C14 C15 C16 121.2(15) . . ?
N11 C16 C15 120.1(12) . . ?
N11 C16 C22 117.3(10) . . ?
C15 C16 C22 122.5(12) . . ?
C26 N21 C22 117.8(10) . . ?
C26 N21 Dy1 119.3(8) . . ?
C22 N21 Dy1 121.9(8) . . ?
C23 C22 N21 121.1(11) . . ?
C23 C22 C16 123.3(11) . . ?
N21 C22 C16 115.6(11) . . ?
C24 C23 C22 120.9(12) . . ?
C23 C24 C25 119.2(13) . . ?
C24 C25 C26 118.7(13) . . ?
N21 C26 C25 122.0(12) . . ?
N21 C26 C32 118.4(12) . . ?
C25 C26 C32 119.6(12) . . ?
C36 N31 C32 117.6(10) . . ?
C36 N31 Dy1 122.1(7) . . ?
C32 N31 Dy1 119.6(8) . . ?
C33 C32 N31 120.3(12) . . ?
C33 C32 C26 123.7(12) . . ?
N31 C32 C26 115.9(12) . . ?
C34 C33 C32 122.0(12) . . ?
C33 C34 C35 118.3(12) . . ?
C36 C35 C34 117.5(13) . . ?
N31 C36 C35 124.1(12) . . ?
C42 N41 C46 115.8(11) . . ?
C42 N41 Dy1 118.9(8) . . ?
C46 N41 Dy1 120.4(8) . . ?
N41 C42 C43 124.7(13) . . ?
C42 C43 C44 116.0(13) . . ?
C45 C44 C43 121.9(14) . . ?
C44 C45 C46 118.4(13) . . ?
N41 C46 C45 123.0(12) . . ?
N41 C46 C52 112.9(11) . . ?
C45 C46 C52 123.9(11) . . ?
C52 N51 C56 118.5(11) . . ?
C52 N51 Dy1 120.5(8) . . ?
C56 N51 Dy1 118.8(8) . . ?
C54 C53 C52 114.9(17) . . ?
N51 C52 C53 124.8(14) . . ?
N51 C52 C46 117.3(10) . . ?
C53 C52 C46 117.5(14) . . ?
C53 C54 C55 120.8(14) . . ?
C56 C55 C54 118.7(14) . . ?
C55 C56 N51 122.0(14) . . ?
C55 C56 C62 120.9(13) . . ?
N51 C56 C62 117.1(11) . . ?
C65 N61 C62 119.1(12) . . ?
C65 N61 Dy1 122.0(9) . . ?
C62 N61 Dy1 115.8(9) . . ?
N61 C62 C63 119.4(15) . . ?
N61 C62 C56 118.9(12) . . ?
C63 C62 C56 121.5(14) . . ?
C66 C63 C62 120.1(16) . . ?
C64 C66 C63 118.8(15) . . ?
C66 C64 C65 118.9(16) . . ?
N61 C65 C64 122.7(15) . . ?
N13 O11 Dy1 101.6(7) . . ?
O14 N13 O12 121.8(12) . . ?
O14 N13 O11 123.6(11) . . ?
O12 N13 O11 114.6(10) . . ?
N13 O12 Dy1 92.3(7) . . ?
N23 O21 Dy1 91.8(7) . . ?
O24 N23 O21 119.9(12) . . ?
O24 N23 O22 122.1(13) . . ?
O21 N23 O22 118.0(11) . . ?
N23 O22 Dy1 97.7(8) . . ?
O61 Dy2 O51 79.1(4) . . ?
O61 Dy2 O32 74.8(4) . . ?
O51 Dy2 O32 141.1(3) . . ?
O61 Dy2 N71 76.6(3) . . ?
O51 Dy2 N71 74.2(4) . . ?
O32 Dy2 N71 72.0(3) . . ?
O61 Dy2 O31 123.3(4) . . ?
O51 Dy2 O31 132.5(3) . . ?
O32 Dy2 O31 51.0(3) . . ?
N71 Dy2 O31 72.4(3) . . ?
O61 Dy2 O42 73.1(4) . . ?
O51 Dy2 O42 114.6(4) . . ?
O32 Dy2 O42 84.8(4) . . ?
N71 Dy2 O42 145.7(4) . . ?
O31 Dy2 O42 112.0(3) . . ?
O61 Dy2 N91 143.4(4) . . ?
O51 Dy2 N91 82.3(3) . . ?
O32 Dy2 N91 134.4(3) . . ?
N71 Dy2 N91 127.6(3) . . ?
O31 Dy2 N91 92.3(3) . . ?
O42 Dy2 N91 86.7(4) . . ?
O61 Dy2 N81 134.7(4) . . ?
O51 Dy2 N81 69.6(3) . . ?
O32 Dy2 N81 110.7(3) . . ?
N71 Dy2 N81 64.1(3) . . ?
O31 Dy2 N81 65.8(3) . . ?
O42 Dy2 N81 150.0(4) . . ?
N91 Dy2 N81 63.9(4) . . ?
O61 Dy2 O41 112.8(4) . . ?
O51 Dy2 O41 149.1(4) . . ?
O32 Dy2 O41 69.2(3) . . ?
N71 Dy2 O41 135.3(4) . . ?
O31 Dy2 O41 66.2(4) . . ?
O42 Dy2 O41 49.3(3) . . ?
N91 Dy2 O41 71.4(3) . . ?
N81 Dy2 O41 110.8(3) . . ?
O61 Dy2 O52 73.3(4) . . ?
O51 Dy2 O52 49.6(4) . . ?
O32 Dy2 O52 141.7(3) . . ?
N71 Dy2 O52 119.5(4) . . ?
O31 Dy2 O52 162.7(3) . . ?
O42 Dy2 O52 66.0(4) . . ?
N91 Dy2 O52 70.6(4) . . ?
N81 Dy2 O52 106.7(4) . . ?
O41 Dy2 O52 104.7(4) . . ?
C72 N71 C76 116.3(11) . . ?
C72 N71 Dy2 121.0(8) . . ?
C76 N71 Dy2 122.6(8) . . ?
C73 C72 N71 123.2(14) . . ?
C72 C73 C74 118.0(15) . . ?
C73 C74 C75 120.4(13) . . ?
C76 C75 C74 119.0(14) . . ?
C75 C76 N71 123.0(13) . . ?
C75 C76 C82 122.8(12) . . ?
N71 C76 C82 114.1(11) . . ?
C82 N81 C86 120.6(12) . . ?
C82 N81 Dy2 119.1(8) . . ?
C86 N81 Dy2 118.7(9) . . ?
N81 C82 C83 120.2(14) . . ?
N81 C82 C76 118.2(11) . . ?
C83 C82 C76 121.6(13) . . ?
C84 C83 C82 118.1(16) . . ?
C83 C84 C85 122.3(14) . . ?
C84 C85 C86 118.4(15) . . ?
N81 C86 C85 120.2(16) . . ?
N81 C86 C92 119.7(13) . . ?
C85 C86 C92 120.1(14) . . ?
C96 N91 C92 116.5(12) . . ?
C96 N91 Dy2 122.3(9) . . ?
C92 N91 Dy2 120.8(9) . . ?
N91 C92 C93 118.6(15) . . ?
N91 C92 C86 114.2(12) . . ?
C93 C92 C86 126.7(15) . . ?
C94 C93 C92 122.7(15) . . ?
C95 C94 C93 119.3(14) . . ?
C94 C95 C96 116.5(16) . . ?
N91 C96 C95 125.8(14) . . ?
N33 O31 Dy2 96.4(7) . . ?
O34 N33 O31 125.4(12) . . ?
O34 N33 O32 121.3(12) . . ?
O31 N33 O32 113.3(10) . . ?
O34 N33 Dy2 175.7(10) . . ?
O31 N33 Dy2 58.4(6) . . ?
O32 N33 Dy2 55.0(6) . . ?
N33 O32 Dy2 99.2(7) . . ?
N43 O41 Dy2 95.5(8) . . ?
O44 N43 O41 119.2(15) . . ?
O42 N43 O44 126.7(15) . . ?
O41 N43 O42 114.0(11) . . ?
N43 O42 Dy2 101.1(8) . . ?
N63 O61 Dy2 137.8(9) . . ?
O62 N63 O61 127.2(18) . . ?
O62 N63 O64 113.6(18) . . ?
O61 N63 O64 119.1(16) . . ?
N53 O51 Dy2 96.0(8) . . ?
N53 O52 Dy2 89.4(9) . . ?
O51 N53 O52 121.5(12) . . ?
O51 N53 O54 119.6(13) . . ?
O52 N53 O54 114.9(16) . . ?
O51 N53 Dy2 59.4(8) . . ?
O52 N53 Dy2 64.9(8) . . ?
O54 N53 Dy2 176.8(14) . . ?

loop_
_geom_bond_atom_site_label_1
_geom_bond_atom_site_label_2
_geom_bond_distance
_geom_bond_site_symmetry_2
_geom_bond_publ_flag
Dy1 O22 2.440(10) . ?
Dy1 O11 2.413(10) . ?
Dy1 N11 2.587(10) . ?
Dy1 N21 2.528(9) . ?
Dy1 O21 2.555(10) . ?
Dy1 N41 2.543(10) . ?
Dy1 O12 2.596(9) . ?
Dy1 N31 2.539(9) . ?
Dy1 N51 2.560(9) . ?
Dy1 N61 2.613(11) . ?
N11 C12 1.341(17) . ?
N11 C16 1.338(16) . ?
C12 C13 1.37(2) . ?
C13 C14 1.40(2) . ?
C14 C15 1.35(2) . ?
C15 C16 1.398(17) . ?
C16 C22 1.488(17) . ?
N21 C26 1.358(16) . ?
N21 C22 1.338(15) . ?
C22 C23 1.390(18) . ?
C23 C24 1.34(2) . ?
C24 C25 1.367(19) . ?
C25 C26 1.392(18) . ?
C26 C32 1.456(19) . ?
N31 C36 1.340(16) . ?
N31 C32 1.387(15) . ?
C32 C33 1.396(19) . ?
C33 C34 1.359(19) . ?
C34 C35 1.418(19) . ?
C35 C36 1.407(19) . ?
N41 C42 1.328(15) . ?
N41 C46 1.358(16) . ?
C42 C43 1.395(18) . ?
C43 C44 1.36(2) . ?
C44 C45 1.35(2) . ?
C45 C46 1.369(18) . ?
C46 C52 1.497(19) . ?
N51 C52 1.312(17) . ?
N51 C56 1.356(17) . ?
C53 C54 1.40(2) . ?
C53 C52 1.439(19) . ?
C54 C55 1.40(2) . ?
C55 C56 1.40(2) . ?
C56 C62 1.44(2) . ?
N61 C65 1.345(18) . ?
N61 C62 1.365(17) . ?
C62 C63 1.38(2) . ?
C63 C66 1.41(2) . ?
C66 C64 1.35(2) . ?
C64 C65 1.39(2) . ?
O11 N13 1.264(14) . ?
N13 O14 1.209(14) . ?
N13 O12 1.281(13) . ?
O21 N23 1.289(15) . ?
N23 O24 1.229(16) . ?
N23 O22 1.268(14) . ?
Dy2 O61 2.346(10) . ?
Dy2 O51 2.460(9) . ?
Dy2 O32 2.428(9) . ?
Dy2 N71 2.527(10) . ?
Dy2 O31 2.507(10) . ?
Dy2 O42 2.488(10) . ?
Dy2 N91 2.506(10) . ?
Dy2 N81 2.554(11) . ?
Dy2 O41 2.580(11) . ?
Dy2 O52 2.573(11) . ?
N71 C72 1.381(17) . ?
N71 C76 1.333(16) . ?
C72 C73 1.362(18) . ?
C73 C74 1.35(2) . ?
C74 C75 1.37(2) . ?
C75 C76 1.36(2) . ?
C76 C82 1.502(19) . ?
N81 C82 1.329(17) . ?
N81 C86 1.334(18) . ?
C82 C83 1.427(17) . ?
C83 C84 1.32(2) . ?
C84 C85 1.35(2) . ?
C85 C86 1.41(2) . ?
C86 C92 1.44(2) . ?
N91 C96 1.360(17) . ?
N91 C92 1.407(18) . ?
C92 C93 1.37(2) . ?
C93 C94 1.37(2) . ?
C94 C95 1.38(2) . ?
C95 C96 1.37(2) . ?
O31 N33 1.255(14) . ?
N33 O34 1.210(15) . ?
N33 O32 1.290(14) . ?
O41 N43 1.280(16) . ?
N43 O44 1.205(15) . ?
N43 O42 1.244(16) . ?
O61 N63 1.244(15) . ?
N63 O62 1.148(16) . ?
N63 O64 1.238(18) . ?
O51 N53 1.186(16) . ?
O52 N53 1.233(16) . ?
O54 N53 1.307(18) . ?
